data_4037549
loop_
_publ_author_name
'Li, Xinhong'
'Wang, Songmeng'
'Li, Shengli'
'Li, Kangming'
'Mo, Xin'
'Liu, Lingyan'
'Chang, Weixing'
'Li, Jing'

_publ_section_title
;
 Temperature-Controlled Divergent Hydroamination Cyclization
 [2+2]-Cycloaddition Cascade Reactions of Homopropargylic Amines with
 2-Butynedioates: Direct Access To Pyrrolo- b-cyclobutene and Dihydro-1
 H-azepines.
;
_journal_issue 3
_journal_name_full 'The Journal of organic chemistry'
_journal_page_first 1288
_journal_page_last 1298
_journal_paper_doi 10.1021/acs.joc.8b02730
_journal_volume 84
_journal_year 2019
_chemical_formula_sum 'C24 H31 N O4'
_chemical_formula_weight 397.50
_space_group_crystal_system orthorhombic
_space_group_IT_number 61
_space_group_name_Hall '-P 2ac 2ab'
_space_group_name_H-M_alt 'P b c a'
_atom_sites_solution_hydrogens geom
_audit_creation_method SHELXL-2014/8
_cell_angle_alpha 90
_cell_angle_beta 90
_cell_angle_gamma 90
_cell_formula_units_Z 8
_cell_length_a 11.923(2)
_cell_length_b 18.737(4)
_cell_length_c 19.416(4)
_cell_measurement_reflns_used 9869
_cell_measurement_temperature 113(2)
_cell_measurement_theta_max 27.8904
_cell_measurement_theta_min 1.7080
_cell_volume 4337.6(15)
_computing_cell_refinement crystalclear
_computing_data_collection crystalclear
_computing_data_reduction crystalclear
_computing_molecular_graphics 'Bruker SHELXTL'
_computing_publication_material 'Bruker SHELXTL'
_computing_structure_refinement 'SHELXL-97 (Sheldrick, 1997)'
_computing_structure_solution 'SHELXS-97 (Sheldrick, 1990)'
_diffrn_ambient_temperature 113(2)
_diffrn_measured_fraction_theta_full 0.998
_diffrn_measured_fraction_theta_max 0.999
_diffrn_measurement_device_type 'rigaku saturn'
_diffrn_radiation_type MoK\a
_diffrn_radiation_wavelength 0.71073
_diffrn_reflns_av_R_equivalents 0.0572
_diffrn_reflns_av_unetI/netI 0.0330
_diffrn_reflns_Laue_measured_fraction_full 0.998
_diffrn_reflns_Laue_measured_fraction_max 0.999
_diffrn_reflns_limit_h_max 15
_diffrn_reflns_limit_h_min -15
_diffrn_reflns_limit_k_max 23
_diffrn_reflns_limit_k_min -24
_diffrn_reflns_limit_l_max 24
_diffrn_reflns_limit_l_min -25
_diffrn_reflns_number 41495
_diffrn_reflns_point_group_measured_fraction_full 0.998
_diffrn_reflns_point_group_measured_fraction_max 0.999
_diffrn_reflns_theta_full 25.242
_diffrn_reflns_theta_max 27.874
_diffrn_reflns_theta_min 2.174
_diffrn_standards_decay_% 0
_diffrn_standards_interval_count 0
_diffrn_standards_interval_time 0
_diffrn_standards_number 0
_exptl_absorpt_coefficient_mu 0.082
_exptl_absorpt_correction_T_max 1.0000
_exptl_absorpt_correction_T_min 0.9079
_exptl_absorpt_correction_type multi-scan
_exptl_absorpt_process_details crystalclear
_exptl_crystal_density_diffrn 1.217
_exptl_crystal_F_000 1712
_exptl_crystal_size_max 0.200
_exptl_crystal_size_mid 0.180
_exptl_crystal_size_min 0.120
_refine_diff_density_max 0.398
_refine_diff_density_min -0.269
_refine_diff_density_rms 0.066
_refine_ls_extinction_coef 0.018(2)
_refine_ls_extinction_expression Fc^*^=kFc[1+0.001xFc^2^\l^3^/sin(2\q)]^-1/4^
_refine_ls_extinction_method 'SHELXL-2014/8 (Sheldrick 2014'
_refine_ls_goodness_of_fit_ref 1.046
_refine_ls_hydrogen_treatment constr
_refine_ls_matrix_type full
_refine_ls_number_parameters 265
_refine_ls_number_reflns 5167
_refine_ls_number_restraints 0
_refine_ls_restrained_S_all 1.046
_refine_ls_R_factor_all 0.0740
_refine_ls_R_factor_gt 0.0621
_refine_ls_shift/su_max 0.001
_refine_ls_shift/su_mean 0.000
_refine_ls_structure_factor_coef Fsqd
_refine_ls_weighting_details 'w=1/[\s^2^(Fo^2^)+(0.1153P)^2^+0.4872P] where P=(Fo^2^+2Fc^2^)/3'
_refine_ls_weighting_scheme calc
_refine_ls_wR_factor_gt 0.1764
_refine_ls_wR_factor_ref 0.1876
_reflns_Friedel_coverage 0.000
_reflns_number_gt 4429
_reflns_number_total 5167
_reflns_threshold_expression 'I > 2\s(I)'
_cod_data_source_file jo8b02730_si_003.cif
_cod_data_source_block shelxl
_cod_depositor_comments
;
The following automatic conversions were performed:

data item '_exptl_absorpt_correction_type' value 'Multi-scan' was
changed to 'multi-scan' in accordance with the
/home/saulius/struct/COD-crude-data/automatic-downloads/DataCite-retrospective/ACS/depositions/lib/dictionaries/cif_core.dic
dictionary named 'cif_core.dic' version 2.4.2 last updated on
2011-04-26.

Automatic conversion script
Id: cif_fix_values 6909 2019-04-08 15:41:33Z antanas 
;
_cod_original_cell_volume 4337.5(15)
_cod_database_code 4037549
_shelx_shelxl_version_number 2014/8
_shelx_space_group_comment
;
The symmetry employed for this shelxl refinement is uniquely defined
by the following loop, which should always be used as a source of
symmetry information in preference to the above space-group names.
They are only intended as comments.
;
_shelx_estimated_absorpt_t_min 0.984
_shelx_estimated_absorpt_t_max 0.990

loop_
_space_group_symop_operation_xyz
'x, y, z'
'-x+1/2, -y, z+1/2'
'-x, y+1/2, -z+1/2'
'x+1/2, -y+1/2, -z'
'-x, -y, -z'
'x-1/2, y, -z-1/2'
'x, -y-1/2, z-1/2'
'-x-1/2, y-1/2, z'

loop_
_atom_site_label
_atom_site_type_symbol
_atom_site_fract_x
_atom_site_fract_y
_atom_site_fract_z
_atom_site_U_iso_or_equiv
_atom_site_adp_type
_atom_site_occupancy
_atom_site_site_symmetry_order
_atom_site_calc_flag
_atom_site_refinement_flags_posn
_atom_site_refinement_flags_adp
O1 O 0.62577(11) 0.06402(7) 0.61606(7) 0.0464(4) Uani 1 1 d . .
O2 O 0.54096(12) 0.11377(8) 0.52535(7) 0.0515(4) Uani 1 1 d . .
O3 O 0.64439(10) 0.23992(7) 0.58625(7) 0.0400(3) Uani 1 1 d . .
O4 O 0.52450(11) 0.32604(7) 0.55392(7) 0.0470(4) Uani 1 1 d . .
N1 N 0.26705(11) 0.24016(7) 0.66854(7) 0.0295(3) Uani 1 1 d . .
C1 C 0.35879(13) 0.25989(8) 0.63204(8) 0.0296(3) Uani 1 1 d . .
H1 H 0.3545 0.3066 0.6133 0.036 Uiso 1 1 calc R U
C2 C 0.45660(13) 0.22469(9) 0.61721(8) 0.0302(4) Uani 1 1 d . .
C3 C 0.48943(13) 0.15239(9) 0.63801(9) 0.0309(4) Uani 1 1 d . .
C4 C 0.45368(13) 0.12023(9) 0.69555(8) 0.0331(4) Uani 1 1 d . .
H4 H 0.4824 0.0744 0.7069 0.040 Uiso 1 1 calc R U
C5 C 0.37025(13) 0.15416(9) 0.74238(9) 0.0333(4) Uani 1 1 d . .
H5A H 0.4020 0.1990 0.7610 0.040 Uiso 1 1 calc R U
H5B H 0.3552 0.1218 0.7816 0.040 Uiso 1 1 calc R U
C6 C 0.25833(13) 0.17078(8) 0.70461(8) 0.0300(4) Uani 1 1 d . .
H6 H 0.1993 0.1762 0.7408 0.036 Uiso 1 1 calc R U
C7 C 0.21925(13) 0.11119(8) 0.65595(8) 0.0310(4) Uani 1 1 d . .
H7 H 0.2748 0.1072 0.6175 0.037 Uiso 1 1 calc R U
C8 C 0.10413(14) 0.12770(9) 0.62467(9) 0.0347(4) Uani 1 1 d . .
H8A H 0.0495 0.1359 0.6623 0.042 Uiso 1 1 calc R U
H8B H 0.1092 0.1721 0.5972 0.042 Uiso 1 1 calc R U
C9 C 0.06173(17) 0.06737(10) 0.57882(10) 0.0438(5) Uani 1 1 d . .
H9A H 0.1116 0.0626 0.5383 0.053 Uiso 1 1 calc R U
H9B H -0.0145 0.0791 0.5620 0.053 Uiso 1 1 calc R U
C10 C 0.05841(17) -0.00324(10) 0.61794(11) 0.0489(5) Uani 1 1 d . .
H10A H 0.0027 -0.0001 0.6557 0.059 Uiso 1 1 calc R U
H10B H 0.0349 -0.0420 0.5864 0.059 Uiso 1 1 calc R U
C11 C 0.17297(17) -0.02051(9) 0.64768(11) 0.0445(5) Uani 1 1 d . .
H11A H 0.2269 -0.0281 0.6096 0.053 Uiso 1 1 calc R U
H11B H 0.1683 -0.0653 0.6746 0.053 Uiso 1 1 calc R U
C12 C 0.21536(15) 0.03924(9) 0.69387(10) 0.0368(4) Uani 1 1 d . .
H12A H 0.2915 0.0272 0.7105 0.044 Uiso 1 1 calc R U
H12B H 0.1656 0.0435 0.7345 0.044 Uiso 1 1 calc R U
C13 C 0.18204(13) 0.29307(8) 0.68104(8) 0.0299(4) Uani 1 1 d . .
C14 C 0.14955(16) 0.30878(9) 0.74792(9) 0.0378(4) Uani 1 1 d . .
H14 H 0.1824 0.2840 0.7855 0.045 Uiso 1 1 calc R U
C15 C 0.06896(17) 0.36084(10) 0.75984(10) 0.0427(5) Uani 1 1 d . .
H15 H 0.0463 0.3711 0.8057 0.051 Uiso 1 1 calc R U
C16 C 0.02169(16) 0.39761(10) 0.70591(10) 0.0412(4) Uani 1 1 d . .
H16 H -0.0330 0.4334 0.7144 0.049 Uiso 1 1 calc R U
C17 C 0.05415(15) 0.38214(10) 0.63923(10) 0.0408(4) Uani 1 1 d . .
H17 H 0.0217 0.4075 0.6018 0.049 Uiso 1 1 calc R U
C18 C 0.13387(14) 0.32976(9) 0.62652(9) 0.0340(4) Uani 1 1 d . .
H18 H 0.1554 0.3191 0.5806 0.041 Uiso 1 1 calc R U
C19 C 0.54085(14) 0.26910(9) 0.58144(9) 0.0335(4) Uani 1 1 d . .
C20 C 0.73483(16) 0.27685(11) 0.55179(11) 0.0462(5) Uani 1 1 d . .
H20A H 0.7392 0.3267 0.5684 0.055 Uiso 1 1 calc R U
H20B H 0.7210 0.2778 0.5015 0.055 Uiso 1 1 calc R U
C21 C 0.8406(2) 0.2397(2) 0.56625(16) 0.0846(9) Uani 1 1 d . .
H21A H 0.8544 0.2396 0.6160 0.127 Uiso 1 1 calc R U
H21B H 0.9023 0.2643 0.5428 0.127 Uiso 1 1 calc R U
H21C H 0.8358 0.1904 0.5496 0.127 Uiso 1 1 calc R U
C22 C 0.55420(14) 0.10966(9) 0.58665(9) 0.0362(4) Uani 1 1 d . .
C23 C 0.6886(2) 0.01832(12) 0.56905(12) 0.0564(6) Uani 1 1 d . .
H23A H 0.7347 0.0475 0.5374 0.068 Uiso 1 1 calc R U
H23B H 0.6368 -0.0114 0.5414 0.068 Uiso 1 1 calc R U
C24 C 0.7609(2) -0.02722(14) 0.61255(15) 0.0675(7) Uani 1 1 d . .
H24A H 0.8075 0.0030 0.6422 0.101 Uiso 1 1 calc R U
H24B H 0.8092 -0.0565 0.5831 0.101 Uiso 1 1 calc R U
H24C H 0.7140 -0.0583 0.6411 0.101 Uiso 1 1 calc R U

loop_
_atom_site_aniso_label
_atom_site_aniso_U_11
_atom_site_aniso_U_22
_atom_site_aniso_U_33
_atom_site_aniso_U_23
_atom_site_aniso_U_13
_atom_site_aniso_U_12
O1 0.0500(8) 0.0487(8) 0.0405(7) -0.0002(6) 0.0066(6) 0.0215(6)
O2 0.0697(10) 0.0528(9) 0.0321(7) -0.0027(6) 0.0024(6) 0.0136(7)
O3 0.0307(6) 0.0456(7) 0.0436(8) 0.0049(5) 0.0068(5) -0.0013(5)
O4 0.0458(8) 0.0358(7) 0.0594(9) 0.0121(6) 0.0122(6) 0.0006(5)
N1 0.0310(7) 0.0245(7) 0.0328(7) 0.0024(5) 0.0030(5) 0.0026(5)
C1 0.0334(8) 0.0276(8) 0.0277(8) 0.0006(6) 0.0005(6) -0.0012(6)
C2 0.0325(8) 0.0301(8) 0.0280(8) 0.0004(6) 0.0016(6) -0.0002(6)
C3 0.0299(8) 0.0324(8) 0.0305(8) -0.0012(6) -0.0016(6) 0.0025(6)
C4 0.0326(8) 0.0344(8) 0.0323(8) 0.0046(7) -0.0015(6) 0.0050(6)
C5 0.0364(9) 0.0352(8) 0.0284(8) 0.0037(6) 0.0004(6) 0.0042(7)
C6 0.0333(8) 0.0276(8) 0.0293(8) 0.0046(6) 0.0049(6) 0.0035(6)
C7 0.0310(8) 0.0270(8) 0.0349(9) 0.0037(6) 0.0042(6) 0.0014(6)
C8 0.0349(9) 0.0299(8) 0.0391(9) 0.0063(7) 0.0010(7) 0.0011(6)
C9 0.0466(10) 0.0385(10) 0.0463(11) 0.0035(8) -0.0050(8) -0.0049(8)
C10 0.0558(12) 0.0349(10) 0.0561(13) 0.0020(8) -0.0030(9) -0.0097(8)
C11 0.0529(11) 0.0277(9) 0.0530(12) 0.0034(8) 0.0033(9) 0.0008(7)
C12 0.0370(9) 0.0311(8) 0.0424(10) 0.0064(7) 0.0028(7) 0.0042(7)
C13 0.0303(8) 0.0253(8) 0.0340(9) 0.0001(6) 0.0014(6) 0.0016(6)
C14 0.0508(10) 0.0333(9) 0.0291(8) -0.0002(7) 0.0012(7) 0.0081(7)
C15 0.0554(11) 0.0363(10) 0.0365(10) -0.0025(7) 0.0105(8) 0.0074(8)
C16 0.0425(10) 0.0344(9) 0.0468(11) -0.0017(8) 0.0056(8) 0.0104(7)
C17 0.0433(10) 0.0379(9) 0.0413(10) 0.0031(8) -0.0032(8) 0.0095(7)
C18 0.0387(9) 0.0330(8) 0.0302(9) 0.0007(6) 0.0016(7) 0.0049(7)
C19 0.0347(9) 0.0337(9) 0.0322(9) -0.0025(7) 0.0042(6) 0.0005(6)
C20 0.0394(10) 0.0511(11) 0.0480(11) -0.0020(9) 0.0103(8) -0.0117(8)
C21 0.0394(12) 0.133(3) 0.0816(19) 0.0376(18) 0.0129(12) 0.0053(14)
C22 0.0397(9) 0.0339(9) 0.0350(9) 0.0010(7) 0.0030(7) 0.0037(7)
C23 0.0590(13) 0.0539(13) 0.0563(13) -0.0078(10) 0.0190(10) 0.0173(10)
C24 0.0608(14) 0.0631(15) 0.0786(17) -0.0152(13) 0.0077(12) 0.0245(11)

loop_
_atom_type_symbol
_atom_type_description
_atom_type_scat_dispersion_real
_atom_type_scat_dispersion_imag
_atom_type_scat_source
C C 0.0033 0.0016 'International Tables Vol C Tables 4.2.6.8 and 6.1.1.4'
H H 0.0000 0.0000 'International Tables Vol C Tables 4.2.6.8 and 6.1.1.4'
N N 0.0061 0.0033 'International Tables Vol C Tables 4.2.6.8 and 6.1.1.4'
O O 0.0106 0.0060 'International Tables Vol C Tables 4.2.6.8 and 6.1.1.4'

loop_
_geom_angle_atom_site_label_1
_geom_angle_atom_site_label_2
_geom_angle_atom_site_label_3
_geom_angle
C22 O1 C23 115.86(15)
C19 O3 C20 117.07(14)
C1 N1 C13 117.97(13)
C1 N1 C6 122.94(13)
C13 N1 C6 118.43(12)
N1 C1 C2 131.73(15)
N1 C1 H1 114.1
C2 C1 H1 114.1
C1 C2 C3 127.87(14)
C1 C2 C19 113.96(14)
C3 C2 C19 117.91(14)
C4 C3 C2 124.08(15)
C4 C3 C22 118.70(15)
C2 C3 C22 116.70(14)
C3 C4 C5 121.98(15)
C3 C4 H4 119.0
C5 C4 H4 119.0
C4 C5 C6 111.76(13)
C4 C5 H5A 109.3
C6 C5 H5A 109.3
C4 C5 H5B 109.3
C6 C5 H5B 109.3
H5A C5 H5B 107.9
N1 C6 C7 111.65(13)
N1 C6 C5 109.81(13)
C7 C6 C5 113.91(13)
N1 C6 H6 107.0
C7 C6 H6 107.0
C5 C6 H6 107.0
C8 C7 C6 111.65(13)
C8 C7 C12 109.87(13)
C6 C7 C12 110.63(14)
C8 C7 H7 108.2
C6 C7 H7 108.2
C12 C7 H7 108.2
C9 C8 C7 112.24(14)
C9 C8 H8A 109.2
C7 C8 H8A 109.2
C9 C8 H8B 109.2
C7 C8 H8B 109.2
H8A C8 H8B 107.9
C8 C9 C10 111.14(16)
C8 C9 H9A 109.4
C10 C9 H9A 109.4
C8 C9 H9B 109.4
C10 C9 H9B 109.4
H9A C9 H9B 108.0
C11 C10 C9 110.54(16)
C11 C10 H10A 109.5
C9 C10 H10A 109.5
C11 C10 H10B 109.5
C9 C10 H10B 109.5
H10A C10 H10B 108.1
C10 C11 C12 111.50(15)
C10 C11 H11A 109.3
C12 C11 H11A 109.3
C10 C11 H11B 109.3
C12 C11 H11B 109.3
H11A C11 H11B 108.0
C11 C12 C7 111.92(15)
C11 C12 H12A 109.2
C7 C12 H12A 109.2
C11 C12 H12B 109.2
C7 C12 H12B 109.2
H12A C12 H12B 107.9
C18 C13 C14 119.60(15)
C18 C13 N1 120.32(14)
C14 C13 N1 120.07(14)
C13 C14 C15 119.90(16)
C13 C14 H14 120.0
C15 C14 H14 120.0
C16 C15 C14 120.59(17)
C16 C15 H15 119.7
C14 C15 H15 119.7
C15 C16 C17 119.59(16)
C15 C16 H16 120.2
C17 C16 H16 120.2
C16 C17 C18 120.43(17)
C16 C17 H17 119.8
C18 C17 H17 119.8
C13 C18 C17 119.89(16)
C13 C18 H18 120.1
C17 C18 H18 120.1
O4 C19 O3 122.28(15)
O4 C19 C2 126.51(16)
O3 C19 C2 111.11(14)
O3 C20 C21 109.00(18)
O3 C20 H20A 109.9
C21 C20 H20A 109.9
O3 C20 H20B 109.9
C21 C20 H20B 109.9
H20A C20 H20B 108.3
C20 C21 H21A 109.5
C20 C21 H21B 109.5
H21A C21 H21B 109.5
C20 C21 H21C 109.5
H21A C21 H21C 109.5
H21B C21 H21C 109.5
O2 C22 O1 123.20(16)
O2 C22 C3 123.92(16)
O1 C22 C3 112.82(15)
O1 C23 C24 106.32(19)
O1 C23 H23A 110.5
C24 C23 H23A 110.5
O1 C23 H23B 110.5
C24 C23 H23B 110.5
H23A C23 H23B 108.7
C23 C24 H24A 109.5
C23 C24 H24B 109.5
H24A C24 H24B 109.5
C23 C24 H24C 109.5
H24A C24 H24C 109.5
H24B C24 H24C 109.5

loop_
_geom_bond_atom_site_label_1
_geom_bond_atom_site_label_2
_geom_bond_distance
O1 C22 1.336(2)
O1 C23 1.459(2)
O2 C22 1.203(2)
O3 C19 1.353(2)
O3 C20 1.445(2)
O4 C19 1.209(2)
N1 C1 1.355(2)
N1 C13 1.438(2)
N1 C6 1.4801(19)
C1 C2 1.370(2)
C1 H1 0.9500
C2 C3 1.467(2)
C2 C19 1.478(2)
C3 C4 1.339(2)
C3 C22 1.494(2)
C4 C5 1.490(2)
C4 H4 0.9500
C5 C6 1.554(2)
C5 H5A 0.9900
C5 H5B 0.9900
C6 C7 1.535(2)
C6 H6 1.0000
C7 C8 1.532(2)
C7 C12 1.537(2)
C7 H7 1.0000
C8 C9 1.525(3)
C8 H8A 0.9900
C8 H8B 0.9900
C9 C10 1.526(3)
C9 H9A 0.9900
C9 H9B 0.9900
C10 C11 1.518(3)
C10 H10A 0.9900
C10 H10B 0.9900
C11 C12 1.521(3)
C11 H11A 0.9900
C11 H11B 0.9900
C12 H12A 0.9900
C12 H12B 0.9900
C13 C18 1.387(2)
C13 C14 1.387(2)
C14 C15 1.389(2)
C14 H14 0.9500
C15 C16 1.374(3)
C15 H15 0.9500
C16 C17 1.382(3)
C16 H16 0.9500
C17 C18 1.388(2)
C17 H17 0.9500
C18 H18 0.9500
C20 C21 1.468(3)
C20 H20A 0.9900
C20 H20B 0.9900
C21 H21A 0.9800
C21 H21B 0.9800
C21 H21C 0.9800
C23 C24 1.478(4)
C23 H23A 0.9900
C23 H23B 0.9900
C24 H24A 0.9800
C24 H24B 0.9800
C24 H24C 0.9800

loop_
_geom_torsion_atom_site_label_1
_geom_torsion_atom_site_label_2
_geom_torsion_atom_site_label_3
_geom_torsion_atom_site_label_4
_geom_torsion
C13 N1 C1 C2 173.30(17)
C6 N1 C1 C2 2.7(3)
N1 C1 C2 C3 0.1(3)
N1 C1 C2 C19 -173.81(16)
C1 C2 C3 C4 -28.7(3)
C19 C2 C3 C4 145.01(17)
C1 C2 C3 C22 142.88(17)
C19 C2 C3 C22 -43.4(2)
C2 C3 C4 C5 3.8(3)
C22 C3 C4 C5 -167.61(15)
C3 C4 C5 C6 58.9(2)
C1 N1 C6 C7 -84.18(18)
C13 N1 C6 C7 105.30(16)
C1 N1 C6 C5 43.1(2)
C13 N1 C6 C5 -127.37(14)
C4 C5 C6 N1 -84.32(17)
C4 C5 C6 C7 41.74(18)
N1 C6 C7 C8 -59.54(17)
C5 C6 C7 C8 175.37(13)
N1 C6 C7 C12 177.76(13)
C5 C6 C7 C12 52.68(18)
C6 C7 C8 C9 -177.33(14)
C12 C7 C8 C9 -54.20(19)
C7 C8 C9 C10 55.8(2)
C8 C9 C10 C11 -56.0(2)
C9 C10 C11 C12 56.4(2)
C10 C11 C12 C7 -56.3(2)
C8 C7 C12 C11 54.26(19)
C6 C7 C12 C11 177.99(14)
C1 N1 C13 C18 55.0(2)
C6 N1 C13 C18 -133.97(16)
C1 N1 C13 C14 -123.56(17)
C6 N1 C13 C14 47.4(2)
C18 C13 C14 C15 0.2(3)
N1 C13 C14 C15 178.80(16)
C13 C14 C15 C16 -0.7(3)
C14 C15 C16 C17 0.5(3)
C15 C16 C17 C18 0.1(3)
C14 C13 C18 C17 0.4(3)
N1 C13 C18 C17 -178.20(16)
C16 C17 C18 C13 -0.5(3)
C20 O3 C19 O4 -5.1(3)
C20 O3 C19 C2 178.30(14)
C1 C2 C19 O4 -14.6(3)
C3 C2 C19 O4 170.84(17)
C1 C2 C19 O3 161.82(14)
C3 C2 C19 O3 -12.8(2)
C19 O3 C20 C21 176.7(2)
C23 O1 C22 O2 0.0(3)
C23 O1 C22 C3 177.52(16)
C4 C3 C22 O2 138.42(19)
C2 C3 C22 O2 -33.6(3)
C4 C3 C22 O1 -39.1(2)
C2 C3 C22 O1 148.86(15)
C22 O1 C23 C24 -179.74(18)
